data_7055789
loop_
_publ_author_name
'D\^irtu, Marinela M.'
'Adarsh, N. N.'
'Naik, Anil D.'
'Robeyns, Koen'
'Garcia, Yann'

_publ_section_title
;
 Supramolecular homochiral helicity and zigzag hydrogen bonded chains in
 1,2,4-triazole derived aminoester and aminoacid
;
_journal_issue 11
_journal_name_full 'New J. Chem.'
_journal_page_first 9025
_journal_paper_doi 10.1039/C6NJ01687A
_journal_volume 40
_journal_year 2016
_chemical_formula_moiety 'C6 H9 N3 O2'
_chemical_formula_sum 'C6 H9 N3 O2'
_chemical_formula_weight 155.16
_space_group_crystal_system tetragonal
_space_group_IT_number 76
_space_group_name_Hall 'P 4w'
_space_group_name_H-M_alt 'P 41'
_symmetry_space_group_name_Hall 'P 4w'
_symmetry_space_group_name_H-M 'P 41'
_atom_sites_solution_hydrogens geom
_audit_creation_method SHELXL-2014/7
_audit_update_record
;
2016-04-04 deposited with the CCDC.
2016-09-12 downloaded from the CCDC.
;
_cell_angle_alpha 90
_cell_angle_beta 90
_cell_angle_gamma 90
_cell_formula_units_Z 4
_cell_length_a 9.025(4)
_cell_length_b 9.025(4)
_cell_length_c 10.200(4)
_cell_measurement_reflns_used 1077
_cell_measurement_temperature 293(2)
_cell_measurement_theta_max 23.2
_cell_measurement_theta_min 3.8
_cell_volume 830.8(6)
_computing_cell_refinement MAR
_computing_data_collection MAR
_computing_data_reduction MARHKL
_computing_molecular_graphics 'MERCURY (Macrae et al., 2008)'
_computing_publication_material
;

'MERCURY (Macrae et al., 2008), Platon (Spek, 2009)'



;
_computing_structure_refinement 'SHELXL-2014/7 (Sheldrick, 2014)'
_computing_structure_solution 'SHELXS-97 (Sheldrick, 1990)'
_diffrn_ambient_temperature 293(2)
_diffrn_measured_fraction_theta_full 0.986
_diffrn_measured_fraction_theta_max 0.986
_diffrn_measurement_device_type 'MAR345 image plate'
_diffrn_measurement_method ?245
_diffrn_radiation_monochromator 'Zr filter'
_diffrn_radiation_source 'RU200 rotating anode'
_diffrn_radiation_type MoK\a
_diffrn_radiation_wavelength 0.71069
_diffrn_reflns_av_unetI/netI 0.0284
_diffrn_reflns_Laue_measured_fraction_full 0.986
_diffrn_reflns_Laue_measured_fraction_max 0.986
_diffrn_reflns_number 1164
_diffrn_reflns_point_group_measured_fraction_full 0.982
_diffrn_reflns_point_group_measured_fraction_max 0.982
_diffrn_reflns_theta_full 23.238
_diffrn_reflns_theta_max 23.238
_diffrn_reflns_theta_min 3.766
_exptl_absorpt_coefficient_mu 0.096
_exptl_absorpt_correction_type none
_exptl_crystal_colour colorless
_exptl_crystal_density_diffrn 1.241
_exptl_crystal_description ?plate?
_exptl_crystal_F_000 328
_exptl_crystal_size_max 0.4
_exptl_crystal_size_mid 0.4
_exptl_crystal_size_min 0.05
_refine_diff_density_max 0.079
_refine_diff_density_min -0.079
_refine_diff_density_rms 0.021
_refine_ls_abs_structure_details
;
 Flack x determined using 488 quotients [(I+)-(I-)]/[(I+)+(I-)]
 (Parsons, Flack and Wagner, Acta Cryst. B69 (2013) 249-259).
 Data were merged prior to refinement, chiral space group with
 non-chiral molecules.
;
_refine_ls_abs_structure_Flack -0.1(9)
_refine_ls_extinction_coef 0.11(2)
_refine_ls_extinction_expression Fc^*^=kFc[1+0.001xFc^2^\l^3^/sin(2\q)]^-1/4^
_refine_ls_extinction_method 'SHELXL-2014/7 (Sheldrick 2014'
_refine_ls_goodness_of_fit_ref 1.096
_refine_ls_hydrogen_treatment constr
_refine_ls_matrix_type full
_refine_ls_number_parameters 147
_refine_ls_number_reflns 1164
_refine_ls_number_restraints 8
_refine_ls_restrained_S_all 1.096
_refine_ls_R_factor_all 0.0357
_refine_ls_R_factor_gt 0.0317
_refine_ls_shift/su_max 0.000
_refine_ls_shift/su_mean 0.000
_refine_ls_structure_factor_coef Fsqd
_refine_ls_weighting_details 'w=1/[\s^2^(Fo^2^)+(0.0424P)^2^+0.0714P] where P=(Fo^2^+2Fc^2^)/3'
_refine_ls_weighting_scheme calc
_refine_ls_wR_factor_gt 0.0820
_refine_ls_wR_factor_ref 0.0854
_reflns_Friedel_coverage 0.868
_reflns_Friedel_fraction_full 0.978
_reflns_Friedel_fraction_max 0.978
_reflns_number_gt 1076
_reflns_number_total 1164
_reflns_threshold_expression 'I > 2\s(I)'
_cod_data_source_file c6nj01687a2.cif
_cod_data_source_block 1
_cod_depositor_comments 'Adding full bibliography for 7055789--7055790.cif.'
_cod_original_cell_volume 830.8(8)
_cod_database_code 7055789
_shelx_shelxl_version_number 2014/7
_shelx_space_group_comment
;
The symmetry employed for this shelxl refinement is uniquely defined
by the following loop, which should always be used as a source of
symmetry information in preference to the above space-group names.
They are only intended as comments.
;

loop_
_space_group_symop_operation_xyz
'x, y, z'
'-x, -y, z+1/2'
'-y, x, z+1/4'
'y, -x, z+3/4'

loop_
_atom_site_label
_atom_site_type_symbol
_atom_site_fract_x
_atom_site_fract_y
_atom_site_fract_z
_atom_site_U_iso_or_equiv
_atom_site_adp_type
_atom_site_occupancy
_atom_site_site_symmetry_order
_atom_site_calc_flag
_atom_site_refinement_flags_posn
_atom_site_refinement_flags_adp
_atom_site_refinement_flags_occupancy
_atom_site_disorder_assembly
_atom_site_disorder_group
N1 N 0.8795(4) 1.3333(3) 1.0829(5) 0.0981(10) Uani 1 1 d . . . . .
N2 N 0.7764(3) 1.4036(3) 1.0051(4) 0.0924(10) Uani 1 1 d . . . . .
C3 C 0.6926(4) 1.3012(3) 0.9563(5) 0.0810(10) Uani 1 1 d . . . . .
H3 H 0.6146 1.3187 0.8987 0.097 Uiso 1 1 calc R U . . .
N4 N 0.7324(3) 1.1663(3) 0.9992(4) 0.0692(7) Uani 1 1 d . . . . .
C5 C 0.8506(4) 1.1928(4) 1.0762(5) 0.0876(11) Uani 1 1 d . . . . .
H5 H 0.9046 1.1197 1.1192 0.105 Uiso 1 1 calc R U . . .
C6 C 0.6695(3) 1.0242(3) 0.9628(4) 0.0711(8) Uani 1 1 d . . . . .
H6A H 0.5643 1.0346 0.9455 0.085 Uiso 1 1 calc R U . A 1
H6B H 0.6822 0.9536 1.0337 0.085 Uiso 1 1 calc R U . A 1
C7 C 0.749(2) 0.9696(17) 0.840(2) 0.077(6) Uani 0.58(3) 1 d D . P B 1
O8 O 0.8502(16) 1.024(2) 0.7835(19) 0.116(6) Uani 0.58(3) 1 d D . P B 1
O9 O 0.6923(12) 0.8377(14) 0.8088(11) 0.086(3) Uani 0.58(3) 1 d D . P B 1
C10 C 0.765(2) 0.7586(19) 0.701(2) 0.136(7) Uani 0.58(3) 1 d D . P B 1
H10A H 0.7702 0.8215 0.6239 0.163 Uiso 0.58(3) 1 calc R U P B 1
H10B H 0.8647 0.7307 0.7258 0.163 Uiso 0.58(3) 1 calc R U P B 1
C11 C 0.6772(17) 0.6269(17) 0.673(3) 0.152(6) Uani 0.58(3) 1 d D . P B 1
H11A H 0.7223 0.5728 0.6021 0.227 Uiso 0.58(3) 1 calc R U P B 1
H11B H 0.6729 0.5653 0.7493 0.227 Uiso 0.58(3) 1 calc R U P B 1
H11C H 0.5787 0.6557 0.6479 0.227 Uiso 0.58(3) 1 calc R U P B 1
C7B C 0.760(2) 0.9404(17) 0.863(2) 0.045(4) Uani 0.42(3) 1 d D . P B 2
O8B O 0.8550(11) 0.9975(19) 0.8004(17) 0.063(3) Uani 0.42(3) 1 d D . P B 2
O9B O 0.7091(13) 0.8021(12) 0.8569(13) 0.069(3) Uani 0.42(3) 1 d D . P B 2
C10B C 0.7801(16) 0.7040(16) 0.7617(14) 0.094(5) Uani 0.42(3) 1 d D . P B 2
H10C H 0.8817 0.7353 0.7473 0.113 Uiso 0.42(3) 1 calc R U P B 2
H10D H 0.7816 0.6034 0.7952 0.113 Uiso 0.42(3) 1 calc R U P B 2
C11B C 0.698(4) 0.709(4) 0.6389(15) 0.172(11) Uani 0.42(3) 1 d D . P B 2
H11D H 0.7446 0.6448 0.5762 0.258 Uiso 0.42(3) 1 calc R U P B 2
H11E H 0.5982 0.6772 0.6537 0.258 Uiso 0.42(3) 1 calc R U P B 2
H11F H 0.6980 0.8087 0.6059 0.258 Uiso 0.42(3) 1 calc R U P B 2

loop_
_atom_site_aniso_label
_atom_site_aniso_U_11
_atom_site_aniso_U_22
_atom_site_aniso_U_33
_atom_site_aniso_U_23
_atom_site_aniso_U_13
_atom_site_aniso_U_12
N1 0.114(2) 0.0740(19) 0.107(2) -0.0116(17) -0.029(2) -0.0070(15)
N2 0.102(2) 0.0635(15) 0.111(2) -0.0095(16) -0.0097(19) 0.0001(16)
C3 0.081(2) 0.0672(19) 0.095(2) -0.0019(18) -0.0102(17) 0.0049(16)
N4 0.0718(15) 0.0592(14) 0.0764(16) -0.0042(12) -0.0038(12) -0.0015(11)
C5 0.098(2) 0.073(2) 0.092(2) -0.0037(18) -0.026(2) 0.0007(16)
C6 0.0690(16) 0.0619(16) 0.0825(19) -0.0016(15) 0.0026(16) -0.0064(13)
C7 0.085(7) 0.058(6) 0.088(11) 0.011(6) -0.020(6) -0.003(5)
O8 0.137(10) 0.110(8) 0.100(8) 0.018(5) 0.027(6) -0.033(6)
O9 0.095(4) 0.074(5) 0.090(6) -0.013(4) 0.016(4) -0.016(3)
C10 0.161(10) 0.124(11) 0.121(13) -0.058(11) 0.047(10) -0.021(10)
C11 0.170(10) 0.088(7) 0.196(15) -0.074(8) -0.009(9) 0.010(7)
C7B 0.044(6) 0.043(6) 0.049(6) 0.010(6) 0.000(5) 0.002(5)
O8B 0.051(6) 0.073(5) 0.065(5) 0.008(5) 0.012(4) -0.014(4)
O9B 0.078(4) 0.055(4) 0.073(6) -0.002(4) 0.011(4) -0.010(3)
C10B 0.100(7) 0.075(7) 0.108(10) -0.006(6) 0.031(7) 0.003(5)
C11B 0.25(2) 0.16(3) 0.106(11) -0.061(14) 0.030(13) 0.02(2)

loop_
_atom_type_symbol
_atom_type_description
_atom_type_scat_dispersion_real
_atom_type_scat_dispersion_imag
_atom_type_scat_source
C C 0.0033 0.0016 'International Tables Vol C Tables 4.2.6.8 and 6.1.1.4'
H H 0.0000 0.0000 'International Tables Vol C Tables 4.2.6.8 and 6.1.1.4'
N N 0.0061 0.0033 'International Tables Vol C Tables 4.2.6.8 and 6.1.1.4'
O O 0.0106 0.0060 'International Tables Vol C Tables 4.2.6.8 and 6.1.1.4'

loop_
_geom_angle_atom_site_label_1
_geom_angle_atom_site_label_2
_geom_angle_atom_site_label_3
_geom_angle
C5 N1 N2 106.5(3)
C3 N2 N1 106.7(3)
N2 C3 N4 111.5(3)
N2 C3 H3 124.3
N4 C3 H3 124.3
C3 N4 C5 104.0(3)
C3 N4 C6 127.8(3)
C5 N4 C6 128.1(3)
N1 C5 N4 111.3(3)
N1 C5 H5 124.3
N4 C5 H5 124.3
N4 C6 C7B 113.9(5)
N4 C6 C7 108.1(6)
N4 C6 H6A 110.1
C7 C6 H6A 110.1
N4 C6 H6B 110.1
C7 C6 H6B 110.1
H6A C6 H6B 108.4
O8 C7 O9 123.2(14)
O8 C7 C6 128.9(13)
O9 C7 C6 107.8(10)
C7 O9 C10 116.4(9)
C11 C10 O9 107.7(11)
C11 C10 H10A 110.2
O9 C10 H10A 110.2
C11 C10 H10B 110.2
O9 C10 H10B 110.2
H10A C10 H10B 108.5
C10 C11 H11A 109.5
C10 C11 H11B 109.5
H11A C11 H11B 109.5
C10 C11 H11C 109.5
H11A C11 H11C 109.5
H11B C11 H11C 109.5
O8B C7B O9B 129.0(13)
O8B C7B C6 122.4(11)
O9B C7B C6 108.5(8)
C7B O9B C10B 116.6(9)
C11B C10B O9B 109.3(10)
C11B C10B H10C 109.8
O9B C10B H10C 109.8
C11B C10B H10D 109.8
O9B C10B H10D 109.8
H10C C10B H10D 108.3
C10B C11B H11D 109.5
C10B C11B H11E 109.5
H11D C11B H11E 109.5
C10B C11B H11F 109.5
H11D C11B H11F 109.5
H11E C11B H11F 109.5

loop_
_geom_bond_atom_site_label_1
_geom_bond_atom_site_label_2
_geom_bond_distance
N1 C5 1.296(5)
N1 N2 1.378(4)
N2 C3 1.294(4)
C3 N4 1.342(4)
C3 H3 0.9300
N4 C5 1.346(4)
N4 C6 1.452(4)
C5 H5 0.9300
C6 C7B 1.507(14)
C6 C7 1.523(16)
C6 H6A 0.9700
C6 H6B 0.9700
C7 O8 1.189(10)
C7 O9 1.335(9)
O9 C10 1.466(10)
C10 C11 1.456(14)
C10 H10A 0.9700
C10 H10B 0.9700
C11 H11A 0.9600
C11 H11B 0.9600
C11 H11C 0.9600
C7B O8B 1.188(10)
C7B O9B 1.331(10)
O9B C10B 1.462(11)
C10B C11B 1.455(15)
C10B H10C 0.9700
C10B H10D 0.9700
C11B H11D 0.9600
C11B H11E 0.9600
C11B H11F 0.9600

loop_
_geom_torsion_atom_site_label_1
_geom_torsion_atom_site_label_2
_geom_torsion_atom_site_label_3
_geom_torsion_atom_site_label_4
_geom_torsion
C5 N1 N2 C3 -0.2(4)
N1 N2 C3 N4 1.1(4)
N2 C3 N4 C5 -1.6(4)
N2 C3 N4 C6 -177.3(3)
N2 N1 C5 N4 -0.8(5)
C3 N4 C5 N1 1.4(4)
C6 N4 C5 N1 177.2(3)
C3 N4 C6 C7B 100.4(12)
C5 N4 C6 C7B -74.4(12)
C3 N4 C6 C7 87.0(10)
C5 N4 C6 C7 -87.7(10)
N4 C6 C7 O8 3(3)
N4 C6 C7 O9 179.0(11)
O8 C7 O9 C10 2(3)
C6 C7 O9 C10 -173.9(11)
C7 O9 C10 C11 -174(2)
N4 C6 C7B O8B -15(3)
N4 C6 C7B O9B 167.6(12)
O8B C7B O9B C10B 1(3)
C6 C7B O9B C10B 178.2(13)
C7B O9B C10B C11B -92(3)
